data_1542311
loop_
_publ_author_name
'Black, Samuel P.'
'Wood, Daniel M.'
'Schwarz, Felix B.'
'Ronson, Tanya K.'
'Holstein, Julian J.'
'Stefankiewicz, Artur R.'
'Schalley, Christoph A.'
'Sanders, Jeremy. K. M.'
'Nitschke, Jonathan R.'

_publ_section_title
;
 Catenation and encapsulation induce distinct reconstitutions within a
 dynamic library of mixed-ligand Zn4L6cages
;
_journal_issue 4
_journal_name_full 'Chem. Sci.'
_journal_page_first 2614
_journal_paper_doi 10.1039/C5SC04906G
_journal_volume 7
_journal_year 2016
_chemical_formula_moiety 'C45 H50 N6 O Zn, 0.5(C H4 O)'
_chemical_formula_sum 'C45.5 H52.5 N6 O1.5 Zn'
_chemical_formula_weight 772.80
_chemical_name_systematic
;
 ?
;
_space_group_crystal_system monoclinic
_space_group_IT_number 4
_space_group_name_Hall 'P 2yb'
_space_group_name_H-M_alt 'P 1 21 1'
_symmetry_space_group_name_Hall 'P 2yb'
_symmetry_space_group_name_H-M 'P 1 21 1'
_atom_sites_solution_hydrogens mixed
_audit_creation_method SHELXL-2013
_audit_update_record
;
2015-04-27 deposited with the CCDC.
2016-01-22 downloaded from the CCDC.
;
_cell_angle_alpha 90
_cell_angle_beta 93.127(3)
_cell_angle_gamma 90
_cell_formula_units_Z 2
_cell_length_a 8.3889(4)
_cell_length_b 21.3112(10)
_cell_length_c 11.1950(6)
_cell_measurement_reflns_used 6993
_cell_measurement_temperature 100(2)
_cell_measurement_theta_max 52.985
_cell_measurement_theta_min 5.065
_cell_volume 1998.43(17)
_computing_cell_refinement
;
CrystalClear-SM Expert 2.0 r5 (Rigaku, 2010)
;
_computing_data_collection
;
CrystalClear-SM Expert 2.0 r5 (Rigaku, 2010)
;
_computing_data_reduction 'Bruker Apex II'
_computing_structure_refinement 'SHELXL-2013 (Sheldrick, 2013)'
_computing_structure_solution 'SHELXT-2013 (Sheldrick, 2013)'
_diffrn_ambient_temperature 100(2)
_diffrn_detector_area_resol_mean 0
_diffrn_measured_fraction_theta_full 0.980
_diffrn_measured_fraction_theta_max 0.978
_diffrn_measurement_device_type 'Rigaku Saturn 724+ detector on Crystal Logic diffractometer'
_diffrn_measurement_method '\w  scans'
_diffrn_radiation_monochromator 'silicon double crystal'
_diffrn_radiation_source 'Diamond beamline I19'
_diffrn_radiation_type synchrotron
_diffrn_radiation_wavelength 0.6889
_diffrn_reflns_av_R_equivalents 0.0636
_diffrn_reflns_av_unetI/netI 0.0793
_diffrn_reflns_Laue_measured_fraction_full 0.980
_diffrn_reflns_Laue_measured_fraction_max 0.978
_diffrn_reflns_limit_h_max 10
_diffrn_reflns_limit_h_min -10
_diffrn_reflns_limit_k_max 27
_diffrn_reflns_limit_k_min -25
_diffrn_reflns_limit_l_max 14
_diffrn_reflns_limit_l_min -14
_diffrn_reflns_number 26343
_diffrn_reflns_point_group_measured_fraction_full 0.980
_diffrn_reflns_point_group_measured_fraction_max 0.979
_diffrn_reflns_theta_full 24.415
_diffrn_reflns_theta_max 26.572
_diffrn_reflns_theta_min 1.766
_exptl_absorpt_coefficient_mu 0.610
_exptl_absorpt_correction_T_max 0.7454
_exptl_absorpt_correction_T_min 0.6027
_exptl_absorpt_correction_type multi-scan
_exptl_absorpt_process_details SADABS
_exptl_crystal_colour red
_exptl_crystal_density_diffrn 1.284
_exptl_crystal_description needle
_exptl_crystal_F_000 819
_exptl_crystal_recrystallization_method 'Re-crystallisation from solvent: methanol'
_exptl_crystal_size_max 0.080
_exptl_crystal_size_mid 0.010
_exptl_crystal_size_min 0.002
_refine_diff_density_max 1.262
_refine_diff_density_min -0.376
_refine_diff_density_rms 0.073
_refine_ls_abs_structure_details
;
 Refined as an inversion twin.
;
_refine_ls_abs_structure_Flack 0.44(3)
_refine_ls_extinction_method none
_refine_ls_goodness_of_fit_ref 1.045
_refine_ls_hydrogen_treatment constr
_refine_ls_matrix_type full
_refine_ls_number_parameters 525
_refine_ls_number_reflns 8316
_refine_ls_number_restraints 12
_refine_ls_restrained_S_all 1.044
_refine_ls_R_factor_all 0.0901
_refine_ls_R_factor_gt 0.0584
_refine_ls_shift/su_max 0.000
_refine_ls_shift/su_mean 0.000
_refine_ls_structure_factor_coef Fsqd
_refine_ls_weighting_details
;
 w=1/[\s^2^(Fo^2^)+(0.1090P)^2^]
 where P=(Fo^2^+2Fc^2^)/3
;
_refine_ls_weighting_scheme calc
_refine_ls_wR_factor_gt 0.1629
_refine_ls_wR_factor_ref 0.1776
_reflns_Friedel_coverage 0.948
_reflns_Friedel_fraction_full 0.981
_reflns_Friedel_fraction_max 0.979
_reflns_number_gt 6057
_reflns_number_total 8316
_reflns_threshold_expression 'I > 2\s(I)'
_cod_data_source_file c5sc04906g2.cif
_cod_data_source_block dmw
_cod_depositor_comments 'Adding full bibliography for 1542311--1542313.cif.'
_cod_original_formula_sum 'C45.50 H52.50 N6 O1.50 Zn'
_cod_database_code 1542311
_shelx_space_group_comment
;
The symmetry employed for this shelxl refinement is uniquely defined
by the following loop, which should always be used as a source of
symmetry information in preference to the above space-group names.
They are only intended as comments.
;
_shelx_estimated_absorpt_t_min 0.953
_shelx_estimated_absorpt_t_max 0.999
_shelxl_version_number 2013-2

loop_
_space_group_symop_operation_xyz
'x, y, z'
'-x, y+1/2, -z'

loop_
_atom_site_label
_atom_site_type_symbol
_atom_site_fract_x
_atom_site_fract_y
_atom_site_fract_z
_atom_site_U_iso_or_equiv
_atom_site_adp_type
_atom_site_occupancy
_atom_site_site_symmetry_order
_atom_site_calc_flag
_atom_site_refinement_flags_posn
_atom_site_refinement_flags_adp
_atom_site_refinement_flags_occupancy
_atom_site_disorder_assembly
_atom_site_disorder_group
Zn1 Zn -0.0131(3) 0.00410(9) 0.2794(2) 0.0264(4) Uani 0.705(7) 1 d . U P A 1
C45 C -0.1268(12) -0.0272(4) 0.5325(8) 0.036(2) Uani 0.705(7) 1 d . . P A 1
H45A H -0.2241 -0.0473 0.4987 0.054 Uiso 0.705(7) 1 calc R U P A 1
H45B H -0.1459 -0.0109 0.6123 0.054 Uiso 0.705(7) 1 calc R U P A 1
H45C H -0.0400 -0.0580 0.5385 0.054 Uiso 0.705(7) 1 calc R U P A 1
O1 O -0.0838(7) 0.0231(3) 0.4571(5) 0.0275(15) Uani 0.705(7) 1 d D . P A 1
H1A H -0.0401 0.0532 0.4907 0.041 Uiso 0.705(7) 1 d DR U P A 1
Zn1' Zn 0.0025(6) 0.0011(3) 0.2336(7) 0.0307(11) Uani 0.295(7) 1 d . U P A 2
O1' O 0.080(2) -0.0204(7) 0.0488(16) 0.047(5) Uani 0.295(7) 1 d . . P A 2
C45' C 0.1224(12) 0.0244(5) -0.0402(9) 0.054(3) Uani 0.295(7) 1 d . . P A 2
C45A C 0.1224(12) 0.0244(5) -0.0402(9) 0.054(3) Uani 0.5 1 d . . P B 1
O1A O 0.0587(13) -0.0004(5) -0.1584(6) 0.057(3) Uani 0.5 1 d . . P B 1
N1 N -0.1361(6) 0.0728(2) 0.1770(5) 0.0291(11) Uani 1 1 d . . . . .
N2 N 0.1777(6) 0.0658(2) 0.2828(4) 0.0300(12) Uani 1 1 d . . . . .
N3 N 0.1283(6) -0.0708(2) 0.3336(4) 0.0279(11) Uani 1 1 d . . . . .
N4 N -0.1873(6) -0.0627(2) 0.2287(4) 0.0286(11) Uani 1 1 d . . . . .
N5 N -0.1357(9) -0.4231(3) 0.3765(7) 0.0625(19) Uani 1 1 d D . . . .
H5A H -0.1054 -0.4503 0.3193 0.075 Uiso 1 1 d DR U . . .
H5B H -0.2176 -0.4355 0.4211 0.075 Uiso 1 1 d DR U . . .
N6 N 0.1423(11) 0.4215(3) 0.0964(10) 0.098(3) Uani 1 1 d D . . . .
H6A H 0.1647 0.4334 0.0210 0.118 Uiso 1 1 d DR U . . .
H6B H 0.1253 0.4598 0.1295 0.118 Uiso 1 1 d DR U . . .
C1 C -0.2875(8) 0.0653(3) 0.1255(5) 0.0311(14) Uani 1 1 d . . . . .
C2 C -0.3439(7) 0.1240(3) 0.0733(5) 0.0311(13) Uani 1 1 d . . . . .
C3 C -0.2290(8) 0.1668(3) 0.0939(5) 0.0305(13) Uani 1 1 d . . . . .
C4 C -0.0938(7) 0.1347(3) 0.1599(5) 0.0265(12) Uani 1 1 d . . . . .
C5 C 0.0533(8) 0.1611(3) 0.1966(5) 0.0284(13) Uani 1 1 d . . . . .
C6 C 0.1837(7) 0.1282(3) 0.2516(5) 0.0284(13) Uani 1 1 d . . . . .
C7 C 0.3415(7) 0.1537(3) 0.2886(5) 0.0295(13) Uani 1 1 d . . . . .
C8 C 0.4270(7) 0.1054(3) 0.3426(5) 0.0288(13) Uani 1 1 d . . . . .
C9 C 0.3256(8) 0.0510(3) 0.3381(6) 0.0306(14) Uani 1 1 d . . . . .
C10 C 0.3672(7) -0.0072(3) 0.3858(5) 0.0323(15) Uani 1 1 d . . . . .
H10 H 0.4705 -0.0097 0.4247 0.039 Uiso 1 1 calc R U . . .
C11 C 0.2785(7) -0.0626(3) 0.3846(6) 0.0293(13) Uani 1 1 d . . . . .
C12 C 0.3379(7) -0.1207(3) 0.4368(5) 0.0300(13) Uani 1 1 d . . . . .
C13 C 0.2224(7) -0.1648(3) 0.4142(5) 0.0306(13) Uani 1 1 d . . . . .
C14 C 0.0895(8) -0.1324(3) 0.3488(5) 0.0319(13) Uani 1 1 d . . . . .
C15 C -0.0597(7) -0.1589(3) 0.3104(5) 0.0295(13) Uani 1 1 d . . . . .
C16 C -0.1908(7) -0.1253(3) 0.2570(5) 0.0294(13) Uani 1 1 d . . . . .
C17 C -0.3480(8) -0.1515(3) 0.2175(5) 0.0314(13) Uani 1 1 d . . . . .
C18 C -0.4334(7) -0.1026(3) 0.1671(5) 0.0306(13) Uani 1 1 d . . . . .
C19 C -0.3317(8) -0.0484(3) 0.1746(5) 0.0284(13) Uani 1 1 d . . . . .
C20 C -0.3760(7) 0.0106(4) 0.1267(5) 0.0298(13) Uani 1 1 d . . . . .
H20 H -0.4808 0.0132 0.0903 0.036 Uiso 1 1 calc R U . . .
C21 C -0.5011(8) 0.1311(3) 0.0015(6) 0.0334(14) Uani 1 1 d . . . . .
H21A H -0.5366 0.1753 0.0057 0.040 Uiso 1 1 calc R U . . .
H21B H -0.5826 0.1047 0.0379 0.040 Uiso 1 1 calc R U . . .
C22 C -0.4904(10) 0.1127(4) -0.1285(6) 0.0498(19) Uani 1 1 d . . . . .
H22A H -0.4048 0.1366 -0.1636 0.075 Uiso 1 1 calc R U . . .
H22B H -0.5921 0.1218 -0.1723 0.075 Uiso 1 1 calc R U . . .
H22C H -0.4673 0.0677 -0.1338 0.075 Uiso 1 1 calc R U . . .
C23 C -0.2464(8) 0.2347(3) 0.0577(6) 0.0403(16) Uani 1 1 d . . . . .
H23A H -0.1567 0.2468 0.0100 0.060 Uiso 1 1 calc R U . . .
H23B H -0.2470 0.2610 0.1294 0.060 Uiso 1 1 calc R U . . .
H23C H -0.3468 0.2404 0.0100 0.060 Uiso 1 1 calc R U . . .
C24 C 0.4067(8) 0.2192(3) 0.2782(6) 0.0364(14) Uani 1 1 d . . . . .
H24A H 0.5185 0.2200 0.3084 0.055 Uiso 1 1 calc R U . . .
H24B H 0.3443 0.2481 0.3254 0.055 Uiso 1 1 calc R U . . .
H24C H 0.3996 0.2322 0.1942 0.055 Uiso 1 1 calc R U . . .
C25 C 0.5923(8) 0.1060(3) 0.4022(5) 0.0346(14) Uani 1 1 d . . . . .
H25A H 0.6536 0.1412 0.3697 0.042 Uiso 1 1 calc R U . . .
H25B H 0.6474 0.0665 0.3830 0.042 Uiso 1 1 calc R U . . .
C26 C 0.5905(9) 0.1129(3) 0.5391(5) 0.0393(16) Uani 1 1 d . . . . .
H26A H 0.5305 0.1506 0.5587 0.059 Uiso 1 1 calc R U . . .
H26B H 0.7003 0.1164 0.5731 0.059 Uiso 1 1 calc R U . . .
H26C H 0.5396 0.0759 0.5727 0.059 Uiso 1 1 calc R U . . .
C27 C 0.4947(9) -0.1288(3) 0.5058(6) 0.0392(15) Uani 1 1 d . . . . .
H27A H 0.5767 -0.1031 0.4685 0.047 Uiso 1 1 calc R U . . .
H27B H 0.5280 -0.1733 0.5016 0.047 Uiso 1 1 calc R U . . .
C28 C 0.4858(10) -0.1096(4) 0.6381(6) 0.0510(19) Uani 1 1 d . . . . .
H28A H 0.4612 -0.0647 0.6429 0.076 Uiso 1 1 calc R U . . .
H28B H 0.5887 -0.1180 0.6809 0.076 Uiso 1 1 calc R U . . .
H28C H 0.4019 -0.1338 0.6746 0.076 Uiso 1 1 calc R U . . .
C29 C 0.2392(8) -0.2327(3) 0.4513(6) 0.0389(15) Uani 1 1 d . . . . .
H29A H 0.3385 -0.2382 0.5004 0.058 Uiso 1 1 calc R U . . .
H29B H 0.2418 -0.2592 0.3798 0.058 Uiso 1 1 calc R U . . .
H29C H 0.1483 -0.2448 0.4976 0.058 Uiso 1 1 calc R U . . .
C30 C -0.4122(8) -0.2172(3) 0.2252(6) 0.0364(14) Uani 1 1 d . . . . .
H30A H -0.4378 -0.2262 0.3078 0.055 Uiso 1 1 calc R U . . .
H30B H -0.3317 -0.2471 0.2001 0.055 Uiso 1 1 calc R U . . .
H30C H -0.5090 -0.2212 0.1726 0.055 Uiso 1 1 calc R U . . .
C31 C -0.5983(8) -0.1041(3) 0.1070(5) 0.0347(14) Uani 1 1 d . . . . .
H31A H -0.6557 -0.0652 0.1271 0.042 Uiso 1 1 calc R U . . .
H31B H -0.6578 -0.1401 0.1384 0.042 Uiso 1 1 calc R U . . .
C32 C -0.5959(9) -0.1099(3) -0.0290(6) 0.0385(15) Uani 1 1 d . . . . .
H32A H -0.5425 -0.0731 -0.0612 0.058 Uiso 1 1 calc R U . . .
H32B H -0.7056 -0.1122 -0.0635 0.058 Uiso 1 1 calc R U . . .
H32C H -0.5379 -0.1480 -0.0495 0.058 Uiso 1 1 calc R U . . .
C33 C 0.0785(7) 0.2294(3) 0.1707(5) 0.0292(13) Uani 1 1 d . . . . .
C34 C 0.0333(10) 0.2744(4) 0.2510(6) 0.0406(17) Uani 1 1 d . . . . .
H34 H -0.0119 0.2625 0.3236 0.049 Uiso 1 1 calc R U . . .
C35 C 0.0549(10) 0.3379(4) 0.2239(7) 0.053(2) Uani 1 1 d . . . . .
H35 H 0.0237 0.3690 0.2787 0.064 Uiso 1 1 calc R U . . .
C36 C 0.1198(9) 0.3560(4) 0.1204(8) 0.054(2) Uani 1 1 d . . . . .
C37 C 0.1617(9) 0.3114(3) 0.0415(6) 0.0445(17) Uani 1 1 d . . . . .
H37 H 0.2054 0.3234 -0.0316 0.053 Uiso 1 1 calc R U . . .
C38 C 0.1414(8) 0.2493(3) 0.0668(5) 0.0342(14) Uani 1 1 d . . . . .
H38 H 0.1719 0.2189 0.0104 0.041 Uiso 1 1 calc R U . . .
C39 C -0.0777(7) -0.2277(3) 0.3274(5) 0.0296(13) Uani 1 1 d . . . . .
C40 C -0.1519(9) -0.2522(3) 0.4275(6) 0.0392(15) Uani 1 1 d . . . . .
H40 H -0.1904 -0.2243 0.4854 0.047 Uiso 1 1 calc R U . . .
C41 C -0.1695(9) -0.3163(4) 0.4429(6) 0.0435(17) Uani 1 1 d . . . . .
H41 H -0.2177 -0.3318 0.5118 0.052 Uiso 1 1 calc R U . . .
C42 C -0.1178(9) -0.3575(3) 0.3590(6) 0.0432(17) Uani 1 1 d . . . . .
C43 C -0.0402(11) -0.3342(3) 0.2594(6) 0.0442(18) Uani 1 1 d . . . . .
H43 H -0.0004 -0.3624 0.2024 0.053 Uiso 1 1 calc R U . . .
C44 C -0.0228(9) -0.2707(4) 0.2453(6) 0.0363(17) Uani 1 1 d . . . . .
H44 H 0.0284 -0.2555 0.1774 0.044 Uiso 1 1 calc R U . . .

loop_
_atom_site_aniso_label
_atom_site_aniso_U_11
_atom_site_aniso_U_22
_atom_site_aniso_U_33
_atom_site_aniso_U_23
_atom_site_aniso_U_13
_atom_site_aniso_U_12
Zn1 0.0222(6) 0.0320(5) 0.0242(8) 0.0007(8) -0.0061(6) 0.0034(7)
C45 0.033(5) 0.038(5) 0.037(5) -0.004(4) 0.005(4) -0.017(4)
O1 0.024(3) 0.035(3) 0.024(3) -0.001(2) -0.003(2) 0.003(2)
Zn1' 0.0171(14) 0.0309(14) 0.043(3) 0.003(3) -0.0101(19) 0.0048(16)
O1' 0.053(11) 0.032(8) 0.056(10) 0.000(7) 0.001(9) 0.008(7)
C45' 0.044(6) 0.066(7) 0.049(5) 0.002(4) -0.014(5) -0.013(5)
C45A 0.044(6) 0.066(7) 0.049(5) 0.002(4) -0.014(5) -0.013(5)
O1A 0.099(8) 0.051(5) 0.020(3) -0.005(5) -0.010(4) 0.048(6)
N1 0.021(3) 0.037(3) 0.029(2) 0.001(2) -0.006(2) 0.001(2)
N2 0.025(3) 0.036(3) 0.027(2) 0.001(2) -0.007(2) -0.002(2)
N3 0.021(3) 0.034(3) 0.028(3) -0.002(2) -0.004(2) 0.005(2)
N4 0.022(3) 0.034(3) 0.029(3) -0.001(2) -0.007(2) 0.003(2)
N5 0.057(4) 0.054(4) 0.076(4) 0.022(3) -0.002(4) -0.008(3)
N6 0.083(6) 0.038(4) 0.177(10) 0.032(5) 0.042(7) 0.004(4)
C1 0.023(4) 0.040(3) 0.029(3) 0.001(3) -0.006(3) 0.010(3)
C2 0.029(3) 0.039(3) 0.025(3) -0.002(2) -0.001(3) 0.007(3)
C3 0.027(3) 0.038(3) 0.026(3) 0.004(2) -0.004(3) 0.004(3)
C4 0.021(3) 0.034(3) 0.024(3) 0.003(2) -0.002(2) 0.005(2)
C5 0.033(4) 0.030(3) 0.021(3) 0.002(2) -0.001(2) 0.002(3)
C6 0.023(3) 0.038(3) 0.024(3) 0.002(2) -0.002(2) 0.001(3)
C7 0.024(3) 0.041(3) 0.023(3) -0.004(2) -0.002(2) -0.001(3)
C8 0.023(3) 0.035(3) 0.028(3) -0.003(2) -0.004(2) 0.001(2)
C9 0.023(3) 0.036(3) 0.033(3) -0.001(2) -0.003(3) 0.006(3)
C10 0.022(3) 0.041(4) 0.033(3) -0.006(3) -0.006(2) 0.007(3)
C11 0.018(3) 0.037(3) 0.032(3) -0.005(2) -0.005(3) 0.004(3)
C12 0.023(3) 0.040(3) 0.026(3) -0.001(2) -0.005(2) 0.011(3)
C13 0.026(3) 0.036(3) 0.030(3) 0.002(2) -0.001(3) 0.006(3)
C14 0.035(4) 0.035(3) 0.025(3) -0.001(2) 0.000(3) 0.004(3)
C15 0.025(3) 0.038(3) 0.025(3) -0.001(2) -0.001(2) 0.002(3)
C16 0.028(3) 0.035(3) 0.024(3) -0.003(2) -0.002(2) 0.001(3)
C17 0.027(3) 0.039(3) 0.027(3) -0.003(2) -0.004(3) 0.002(3)
C18 0.028(3) 0.040(3) 0.023(3) -0.008(2) -0.005(3) -0.002(3)
C19 0.022(3) 0.037(3) 0.025(3) -0.005(2) -0.008(2) 0.003(3)
C20 0.022(3) 0.036(3) 0.031(2) -0.004(3) -0.008(2) 0.006(3)
C21 0.025(3) 0.034(3) 0.040(3) -0.001(3) -0.012(3) 0.012(3)
C22 0.049(5) 0.062(5) 0.037(4) -0.004(3) -0.016(3) 0.016(4)
C23 0.031(4) 0.042(4) 0.047(4) 0.010(3) -0.013(3) 0.001(3)
C24 0.033(4) 0.038(3) 0.037(3) 0.002(3) -0.008(3) -0.006(3)
C25 0.024(3) 0.042(4) 0.036(3) -0.001(3) -0.007(3) -0.007(3)
C26 0.041(4) 0.042(4) 0.033(3) -0.002(3) -0.012(3) -0.003(3)
C27 0.037(4) 0.042(4) 0.037(3) -0.003(3) -0.009(3) 0.006(3)
C28 0.050(5) 0.064(5) 0.036(4) -0.002(3) -0.022(3) 0.006(4)
C29 0.034(4) 0.040(4) 0.041(3) 0.010(3) -0.009(3) 0.003(3)
C30 0.031(4) 0.043(4) 0.035(3) 0.004(3) -0.011(3) 0.000(3)
C31 0.025(3) 0.043(4) 0.036(3) -0.002(3) -0.006(3) 0.006(3)
C32 0.034(4) 0.047(4) 0.032(3) -0.003(3) -0.015(3) -0.002(3)
C33 0.028(3) 0.035(3) 0.024(3) 0.003(2) -0.005(3) 0.001(2)
C34 0.048(4) 0.041(4) 0.034(4) -0.003(3) 0.004(3) 0.003(4)
C35 0.048(5) 0.045(4) 0.066(5) -0.018(4) 0.006(4) -0.007(4)
C36 0.038(4) 0.046(4) 0.080(6) 0.007(4) 0.014(4) -0.003(3)
C37 0.042(4) 0.049(4) 0.043(4) 0.011(3) 0.010(3) 0.003(3)
C38 0.034(4) 0.040(3) 0.028(3) 0.002(2) 0.000(3) 0.001(3)
C39 0.024(3) 0.037(3) 0.027(3) 0.003(2) -0.004(3) -0.001(3)
C40 0.042(4) 0.050(4) 0.025(3) 0.006(3) 0.000(3) 0.001(3)
C41 0.037(4) 0.058(4) 0.035(3) 0.014(3) -0.002(3) 0.000(3)
C42 0.045(4) 0.034(3) 0.050(4) 0.009(3) -0.013(3) -0.004(3)
C43 0.059(5) 0.037(4) 0.036(4) -0.001(3) -0.002(4) 0.012(3)
C44 0.037(4) 0.041(4) 0.031(3) 0.002(2) 0.002(3) 0.000(3)

loop_
_atom_type_symbol
_atom_type_description
_atom_type_scat_dispersion_real
_atom_type_scat_dispersion_imag
_atom_type_scat_source
C C 0.0034 0.0017 'International Tables Vol C Tables 4.2.6.8 and 6.1.1.4'
H H 0.0000 0.0000 'International Tables Vol C Tables 4.2.6.8 and 6.1.1.4'
N N 0.0066 0.0034 'International Tables Vol C Tables 4.2.6.8 and 6.1.1.4'
O O 0.0101 0.0057 'International Tables Vol C Tables 4.2.6.8 and 6.1.1.4'
Zn Zn 0.3062 1.3615 'International Tables Vol C Tables 4.2.6.8 and 6.1.1.4'

loop_
_geom_angle_atom_site_label_1
_geom_angle_atom_site_label_2
_geom_angle_atom_site_label_3
_geom_angle
N3 Zn1 N2 93.1(2)
N3 Zn1 N1 163.8(2)
N2 Zn1 N1 85.6(2)
N3 Zn1 N4 86.3(2)
N2 Zn1 N4 164.4(3)
N1 Zn1 N4 90.6(2)
N3 Zn1 O1 93.3(2)
N2 Zn1 O1 96.6(2)
N1 Zn1 O1 102.9(2)
N4 Zn1 O1 98.9(2)
O1 C45 H45A 109.5
O1 C45 H45B 109.5
H45A C45 H45B 109.5
O1 C45 H45C 109.5
H45A C45 H45C 109.5
H45B C45 H45C 109.5
C45 O1 Zn1 120.0(5)
C45 O1 H1A 116.0
Zn1 O1 H1A 115.7
N1 Zn1' N2 88.1(3)
N1 Zn1' N4 93.4(3)
N2 Zn1' N4 165.7(5)
N1 Zn1' N3 166.6(5)
N2 Zn1' N3 90.9(3)
N4 Zn1' N3 84.4(3)
N1 Zn1' O1' 93.2(5)
N2 Zn1' O1' 98.3(5)
N4 Zn1' O1' 95.8(5)
N3 Zn1' O1' 100.2(5)
C45' O1' Zn1' 126.6(10)
C1 N1 C4 107.0(5)
C1 N1 Zn1' 123.4(5)
C4 N1 Zn1' 128.6(4)
C1 N1 Zn1 124.3(4)
C4 N1 Zn1 128.3(4)
C6 N2 C9 106.8(5)
C6 N2 Zn1' 127.8(4)
C9 N2 Zn1' 124.7(4)
C6 N2 Zn1 130.4(4)
C9 N2 Zn1 122.2(4)
C14 N3 C11 107.0(5)
C14 N3 Zn1 130.1(4)
C11 N3 Zn1 121.9(4)
C14 N3 Zn1' 129.7(5)
C11 N3 Zn1' 123.0(4)
C19 N4 C16 106.9(5)
C19 N4 Zn1' 121.8(4)
C16 N4 Zn1' 130.6(4)
C19 N4 Zn1 124.1(4)
C16 N4 Zn1 128.4(4)
C42 N5 H5A 119.6
C42 N5 H5B 116.7
H5A N5 H5B 116.8
C36 N6 H6A 118.7
C36 N6 H6B 140.3
H6A N6 H6B 100.0
N1 C1 C20 125.4(6)
N1 C1 C2 110.0(6)
C20 C1 C2 124.6(6)
C3 C2 C1 107.6(6)
C3 C2 C21 128.5(6)
C1 C2 C21 123.8(6)
C2 C3 C4 107.2(5)
C2 C3 C23 123.3(6)
C4 C3 C23 129.5(6)
N1 C4 C5 124.9(5)
N1 C4 C3 108.3(5)
C5 C4 C3 126.8(5)
C4 C5 C6 125.5(5)
C4 C5 C33 117.7(5)
C6 C5 C33 116.8(5)
N2 C6 C5 123.4(5)
N2 C6 C7 109.3(5)
C5 C6 C7 127.2(5)
C8 C7 C6 106.7(5)
C8 C7 C24 123.0(6)
C6 C7 C24 130.3(6)
C7 C8 C9 107.2(5)
C7 C8 C25 129.4(6)
C9 C8 C25 123.4(6)
C10 C9 N2 125.0(6)
C10 C9 C8 124.9(6)
N2 C9 C8 110.0(5)
C9 C10 C11 129.1(6)
C9 C10 H10 115.5
C11 C10 H10 115.5
N3 C11 C10 126.2(6)
N3 C11 C12 110.5(5)
C10 C11 C12 123.3(6)
C13 C12 C11 106.8(5)
C13 C12 C27 127.6(6)
C11 C12 C27 125.5(6)
C12 C13 C14 106.2(5)
C12 C13 C29 123.7(6)
C14 C13 C29 130.0(6)
N3 C14 C15 123.9(6)
N3 C14 C13 109.5(6)
C15 C14 C13 126.6(6)
C16 C15 C14 125.4(5)
C16 C15 C39 118.0(5)
C14 C15 C39 116.6(5)
N4 C16 C15 124.2(6)
N4 C16 C17 109.1(5)
C15 C16 C17 126.6(5)
C18 C17 C16 106.0(5)
C18 C17 C30 123.5(6)
C16 C17 C30 130.6(6)
C17 C18 C19 107.0(5)
C17 C18 C31 128.0(6)
C19 C18 C31 124.9(6)
N4 C19 C20 125.3(6)
N4 C19 C18 111.1(6)
C20 C19 C18 123.5(6)
C1 C20 C19 128.7(5)
C1 C20 H20 115.6
C19 C20 H20 115.6
C2 C21 C22 112.8(5)
C2 C21 H21A 109.0
C22 C21 H21A 109.0
C2 C21 H21B 109.0
C22 C21 H21B 109.0
H21A C21 H21B 107.8
C21 C22 H22A 109.5
C21 C22 H22B 109.5
H22A C22 H22B 109.5
C21 C22 H22C 109.5
H22A C22 H22C 109.5
H22B C22 H22C 109.5
C3 C23 H23A 109.5
C3 C23 H23B 109.5
H23A C23 H23B 109.5
C3 C23 H23C 109.5
H23A C23 H23C 109.5
H23B C23 H23C 109.5
C7 C24 H24A 109.5
C7 C24 H24B 109.5
H24A C24 H24B 109.5
C7 C24 H24C 109.5
H24A C24 H24C 109.5
H24B C24 H24C 109.5
C8 C25 C26 112.5(5)
C8 C25 H25A 109.1
C26 C25 H25A 109.1
C8 C25 H25B 109.1
C26 C25 H25B 109.1
H25A C25 H25B 107.8
C25 C26 H26A 109.5
C25 C26 H26B 109.5
H26A C26 H26B 109.5
C25 C26 H26C 109.5
H26A C26 H26C 109.5
H26B C26 H26C 109.5
C12 C27 C28 112.1(6)
C12 C27 H27A 109.2
C28 C27 H27A 109.2
C12 C27 H27B 109.2
C28 C27 H27B 109.2
H27A C27 H27B 107.9
C27 C28 H28A 109.5
C27 C28 H28B 109.5
H28A C28 H28B 109.5
C27 C28 H28C 109.5
H28A C28 H28C 109.5
H28B C28 H28C 109.5
C13 C29 H29A 109.5
C13 C29 H29B 109.5
H29A C29 H29B 109.5
C13 C29 H29C 109.5
H29A C29 H29C 109.5
H29B C29 H29C 109.5
C17 C30 H30A 109.5
C17 C30 H30B 109.5
H30A C30 H30B 109.5
C17 C30 H30C 109.5
H30A C30 H30C 109.5
H30B C30 H30C 109.5
C18 C31 C32 112.7(5)
C18 C31 H31A 109.1
C32 C31 H31A 109.1
C18 C31 H31B 109.1
C32 C31 H31B 109.1
H31A C31 H31B 107.8
C31 C32 H32A 109.5
C31 C32 H32B 109.5
H32A C32 H32B 109.5
C31 C32 H32C 109.5
H32A C32 H32C 109.5
H32B C32 H32C 109.5
C38 C33 C34 117.9(6)
C38 C33 C5 121.9(5)
C34 C33 C5 120.1(6)
C33 C34 C35 119.1(7)
C33 C34 H34 120.4
C35 C34 H34 120.4
C36 C35 C34 121.4(7)
C36 C35 H35 119.3
C34 C35 H35 119.3
C37 C36 C35 119.0(7)
C37 C36 N6 121.2(8)
C35 C36 N6 119.8(8)
C36 C37 C38 120.3(6)
C36 C37 H37 119.9
C38 C37 H37 119.9
C37 C38 C33 122.3(6)
C37 C38 H38 118.9
C33 C38 H38 118.9
C44 C39 C40 117.2(6)
C44 C39 C15 121.6(6)
C40 C39 C15 121.2(6)
C41 C40 C39 121.2(6)
C41 C40 H40 119.4
C39 C40 H40 119.4
C42 C41 C40 120.4(6)
C42 C41 H41 119.8
C40 C41 H41 119.8
C41 C42 C43 119.4(6)
C41 C42 N5 119.7(7)
C43 C42 N5 120.8(7)
C44 C43 C42 119.7(7)
C44 C43 H43 120.2
C42 C43 H43 120.2
C43 C44 C39 122.1(6)
C43 C44 H44 118.9
C39 C44 H44 118.9

loop_
_geom_bond_atom_site_label_1
_geom_bond_atom_site_label_2
_geom_bond_distance
Zn1 N3 2.061(5)
Zn1 N2 2.071(6)
Zn1 N1 2.096(6)
Zn1 N4 2.096(6)
Zn1 O1 2.145(6)
C45 O1 1.422(10)
C45 H45A 0.9800
C45 H45B 0.9800
C45 H45C 0.9800
O1 H1A 0.8199
Zn1' N1 2.003(8)
Zn1' N2 2.069(8)
Zn1' N4 2.091(8)
Zn1' N3 2.141(8)
Zn1' O1' 2.249(19)
O1' C45' 1.44(2)
N1 C1 1.375(8)
N1 C4 1.382(8)
N2 C6 1.376(8)
N2 C9 1.392(8)
N3 C14 1.365(8)
N3 C11 1.366(8)
N4 C19 1.358(8)
N4 C16 1.374(8)
N5 C42 1.420(9)
N5 H5A 0.9100
N5 H5B 0.9100
N6 C36 1.436(10)
N6 H6A 0.9101
N6 H6B 0.9100
C1 C20 1.381(10)
C1 C2 1.450(9)
C2 C3 1.338(9)
C2 C21 1.514(9)
C3 C4 1.486(8)
C3 C23 1.508(9)
C4 C5 1.397(9)
C5 C6 1.411(8)
C5 C33 1.502(8)
C6 C7 1.469(9)
C7 C8 1.376(8)
C7 C24 1.506(9)
C8 C9 1.439(9)
C8 C25 1.506(8)
C9 C10 1.387(9)
C10 C11 1.395(9)
C10 H10 0.9500
C11 C12 1.445(9)
C12 C13 1.363(9)
C12 C27 1.499(9)
C13 C14 1.473(9)
C13 C29 1.510(9)
C14 C15 1.418(9)
C15 C16 1.417(8)
C15 C39 1.488(9)
C16 C17 1.477(9)
C17 C18 1.369(9)
C17 C30 1.506(9)
C18 C19 1.434(9)
C18 C31 1.505(8)
C19 C20 1.410(9)
C20 H20 0.9500
C21 C22 1.516(9)
C21 H21A 0.9900
C21 H21B 0.9900
C22 H22A 0.9800
C22 H22B 0.9800
C22 H22C 0.9800
C23 H23A 0.9800
C23 H23B 0.9800
C23 H23C 0.9800
C24 H24A 0.9800
C24 H24B 0.9800
C24 H24C 0.9800
C25 C26 1.541(9)
C25 H25A 0.9900
C25 H25B 0.9900
C26 H26A 0.9800
C26 H26B 0.9800
C26 H26C 0.9800
C27 C28 1.543(10)
C27 H27A 0.9900
C27 H27B 0.9900
C28 H28A 0.9800
C28 H28B 0.9800
C28 H28C 0.9800
C29 H29A 0.9800
C29 H29B 0.9800
C29 H29C 0.9800
C30 H30A 0.9800
C30 H30B 0.9800
C30 H30C 0.9800
C31 C32 1.528(9)
C31 H31A 0.9900
C31 H31B 0.9900
C32 H32A 0.9800
C32 H32B 0.9800
C32 H32C 0.9800
C33 C38 1.371(9)
C33 C34 1.382(9)
C34 C35 1.400(12)
C34 H34 0.9500
C35 C36 1.362(12)
C35 H35 0.9500
C36 C37 1.357(11)
C37 C38 1.366(9)
C37 H37 0.9500
C38 H38 0.9500
C39 C44 1.393(10)
C39 C40 1.411(9)
C40 C41 1.386(10)
C40 H40 0.9500
C41 C42 1.373(11)
C41 H41 0.9500
C42 C43 1.413(11)
C43 C44 1.372(11)
C43 H43 0.9500
C44 H44 0.9500

loop_
_geom_hbond_atom_site_label_D
_geom_hbond_atom_site_label_H
_geom_hbond_atom_site_label_A
_geom_hbond_distance_DH
_geom_hbond_distance_HA
_geom_hbond_distance_DA
_geom_hbond_angle_DHA
_geom_hbond_site_symmetry_A
O1 H1A N5 0.82 2.10 2.794(9) 142.5 2_556
N5 H5A O1A 0.91 2.15 3.044(12) 167.8 2_545
N6 H6B O1A 0.91 1.81 2.494(15) 130.4 2
O1 H1A N5 0.82 2.10 2.794(9) 142.5 2_556
N5 H5A O1A 0.91 2.15 3.044(12) 167.8 2_545
N6 H6B O1A 0.91 1.81 2.494(15) 130.4 2

loop_
_geom_torsion_atom_site_label_1
_geom_torsion_atom_site_label_2
_geom_torsion_atom_site_label_3
_geom_torsion_atom_site_label_4
_geom_torsion
C4 N1 C1 C20 -177.6(6)
Zn1' N1 C1 C20 13.4(9)
Zn1 N1 C1 C20 -4.6(9)
C4 N1 C1 C2 0.3(6)
Zn1' N1 C1 C2 -168.8(5)
Zn1 N1 C1 C2 173.3(4)
N1 C1 C2 C3 -0.7(7)
C20 C1 C2 C3 177.2(6)
N1 C1 C2 C21 175.3(5)
C20 C1 C2 C21 -6.8(9)
C1 C2 C3 C4 0.8(7)
C21 C2 C3 C4 -175.0(5)
C1 C2 C3 C23 -177.2(6)
C21 C2 C3 C23 7.0(10)
C1 N1 C4 C5 -178.4(5)
Zn1' N1 C4 C5 -10.1(9)
Zn1 N1 C4 C5 9.0(8)
C1 N1 C4 C3 0.2(6)
Zn1' N1 C4 C3 168.5(5)
Zn1 N1 C4 C3 -172.4(4)
C2 C3 C4 N1 -0.6(7)
C23 C3 C4 N1 177.2(6)
C2 C3 C4 C5 178.0(5)
C23 C3 C4 C5 -4.2(10)
N1 C4 C5 C6 3.2(9)
C3 C4 C5 C6 -175.2(6)
N1 C4 C5 C33 -179.9(5)
C3 C4 C5 C33 1.8(8)
C9 N2 C6 C5 -177.9(5)
Zn1' N2 C6 C5 11.9(8)
Zn1 N2 C6 C5 -7.1(8)
C9 N2 C6 C7 0.0(6)
Zn1' N2 C6 C7 -170.2(5)
Zn1 N2 C6 C7 170.8(4)
C4 C5 C6 N2 -4.3(9)
C33 C5 C6 N2 178.7(5)
C4 C5 C6 C7 178.2(5)
C33 C5 C6 C7 1.2(8)
N2 C6 C7 C8 -0.4(6)
C5 C6 C7 C8 177.4(5)
N2 C6 C7 C24 -178.2(6)
C5 C6 C7 C24 -0.5(10)
C6 C7 C8 C9 0.6(6)
C24 C7 C8 C9 178.6(5)
C6 C7 C8 C25 -176.7(6)
C24 C7 C8 C25 1.3(10)
C6 N2 C9 C10 178.3(6)
Zn1' N2 C9 C10 -11.2(9)
Zn1 N2 C9 C10 6.6(8)
C6 N2 C9 C8 0.4(7)
Zn1' N2 C9 C8 171.0(5)
Zn1 N2 C9 C8 -171.3(4)
C7 C8 C9 C10 -178.5(6)
C25 C8 C9 C10 -1.0(9)
C7 C8 C9 N2 -0.6(7)
C25 C8 C9 N2 176.9(5)
N2 C9 C10 C11 3.4(11)
C8 C9 C10 C11 -179.1(6)
C14 N3 C11 C10 177.6(6)
Zn1 N3 C11 C10 -13.4(8)
Zn1' N3 C11 C10 3.9(9)
C14 N3 C11 C12 -1.2(6)
Zn1 N3 C11 C12 167.9(4)
Zn1' N3 C11 C12 -174.9(4)
C9 C10 C11 N3 0.5(11)
C9 C10 C11 C12 179.1(6)
N3 C11 C12 C13 1.4(7)
C10 C11 C12 C13 -177.5(6)
N3 C11 C12 C27 -176.7(5)
C10 C11 C12 C27 4.5(10)
C11 C12 C13 C14 -0.9(6)
C27 C12 C13 C14 177.1(6)
C11 C12 C13 C29 178.4(6)
C27 C12 C13 C29 -3.6(10)
C11 N3 C14 C15 178.3(5)
Zn1 N3 C14 C15 10.4(8)
Zn1' N3 C14 C15 -8.6(9)
C11 N3 C14 C13 0.6(6)
Zn1 N3 C14 C13 -167.2(4)
Zn1' N3 C14 C13 173.7(5)
C12 C13 C14 N3 0.3(7)
C29 C13 C14 N3 -179.0(6)
C12 C13 C14 C15 -177.4(6)
C29 C13 C14 C15 3.4(10)
N3 C14 C15 C16 -3.2(9)
C13 C14 C15 C16 174.0(5)
N3 C14 C15 C39 176.2(5)
C13 C14 C15 C39 -6.5(8)
C19 N4 C16 C15 177.3(5)
Zn1' N4 C16 C15 7.4(9)
Zn1 N4 C16 C15 -11.6(8)
C19 N4 C16 C17 0.1(6)
Zn1' N4 C16 C17 -169.8(5)
Zn1 N4 C16 C17 171.2(4)
C14 C15 C16 N4 4.0(9)
C39 C15 C16 N4 -175.4(5)
C14 C15 C16 C17 -179.2(5)
C39 C15 C16 C17 1.3(9)
N4 C16 C17 C18 -0.4(6)
C15 C16 C17 C18 -177.5(5)
N4 C16 C17 C30 178.9(6)
C15 C16 C17 C30 1.8(10)
C16 C17 C18 C19 0.4(6)
C30 C17 C18 C19 -178.9(6)
C16 C17 C18 C31 176.6(5)
C30 C17 C18 C31 -2.7(10)
C16 N4 C19 C20 -177.2(5)
Zn1' N4 C19 C20 -6.2(9)
Zn1 N4 C19 C20 11.3(9)
C16 N4 C19 C18 0.2(7)
Zn1' N4 C19 C18 171.2(5)
Zn1 N4 C19 C18 -171.4(4)
C17 C18 C19 N4 -0.4(7)
C31 C18 C19 N4 -176.7(5)
C17 C18 C19 C20 177.0(5)
C31 C18 C19 C20 0.7(9)
N1 C1 C20 C19 -2.7(11)
C2 C1 C20 C19 179.8(5)
N4 C19 C20 C1 -1.1(11)
C18 C19 C20 C1 -178.1(6)
C3 C2 C21 C22 91.7(8)
C1 C2 C21 C22 -83.5(8)
C7 C8 C25 C26 97.2(7)
C9 C8 C25 C26 -79.7(7)
C13 C12 C27 C28 -94.7(8)
C11 C12 C27 C28 83.0(8)
C17 C18 C31 C32 -96.1(8)
C19 C18 C31 C32 79.5(8)
C4 C5 C33 C38 -90.2(7)
C6 C5 C33 C38 87.0(7)
C4 C5 C33 C34 87.7(8)
C6 C5 C33 C34 -95.1(8)
C38 C33 C34 C35 -0.7(11)
C5 C33 C34 C35 -178.7(7)
C33 C34 C35 C36 -0.2(13)
C34 C35 C36 C37 1.1(13)
C34 C35 C36 N6 -179.1(9)
C35 C36 C37 C38 -1.1(12)
N6 C36 C37 C38 179.1(8)
C36 C37 C38 C33 0.2(12)
C34 C33 C38 C37 0.7(10)
C5 C33 C38 C37 178.7(7)
C16 C15 C39 C44 96.4(7)
C14 C15 C39 C44 -83.1(8)
C16 C15 C39 C40 -83.4(7)
C14 C15 C39 C40 97.1(7)
C44 C39 C40 C41 -0.2(10)
C15 C39 C40 C41 179.6(6)
C39 C40 C41 C42 -1.4(11)
C40 C41 C42 C43 2.7(11)
C40 C41 C42 N5 179.6(7)
C41 C42 C43 C44 -2.4(11)
N5 C42 C43 C44 -179.2(7)
C42 C43 C44 C39 0.8(12)
C40 C39 C44 C43 0.5(10)
C15 C39 C44 C43 -179.3(7)
